data_4503886
loop_
_publ_author_name
'Yamamoto, Hiroshi M.'
'Kosaka, Yosuke'
'Maeda, Ryoko'
'Yamaura, Jun-ichi'
'Nakao, Akiko'
'Nakamura, Toshikazu'
'Kato, Reizo'

_publ_section_title
;
 Supramolecular insulating networks sheathing conducting nanowires based
 on organic radical cations.
;
_journal_issue 1
_journal_name_full 'ACS nano'
_journal_page_first 143
_journal_page_last 155
_journal_paper_doi 10.1021/nn700035t
_journal_volume 2
_journal_year 2008
_chemical_formula_moiety 'C20 F6 I4, C6 H4 Se4, Cl '
_chemical_formula_sum 'C26 H4 Cl F6 I4 Se4'
_chemical_formula_weight 1289.22
_space_group_IT_number 13
_symmetry_cell_setting monoclinic
_symmetry_Int_Tables_number 13
_symmetry_space_group_name_Hall '-P 2yc'
_symmetry_space_group_name_H-M 'P 1 2/c 1'
_cell_angle_alpha 90
_cell_angle_beta 108.75(1)
_cell_angle_gamma 90
_cell_formula_units_Z 2
_cell_length_a 20.159(4)
_cell_length_b 4.073(1)
_cell_length_c 20.481(4)
_cell_measurement_reflns_used 25
_cell_measurement_temperature 293
_cell_measurement_theta_max 17.0
_cell_measurement_theta_min 15.3
_cell_volume 1592.4(6)
_computing_cell_refinement WinAFC
_computing_data_collection WinAFC
_computing_data_reduction 'teXsan Ver. 2.0'
_computing_publication_material 'teXsan Ver. 2.0'
_computing_structure_refinement SHELXL97
_computing_structure_solution SIR97
_diffrn_measured_fraction_theta_full 1.0
_diffrn_measurement_device_type 'Rigaku AFC7R'
_diffrn_measurement_method \w
_diffrn_radiation_type 'Mo K\a'
_diffrn_radiation_wavelength 0.7107
_diffrn_reflns_av_R_equivalents 0.037
_diffrn_reflns_limit_h_max 24
_diffrn_reflns_limit_h_min -26
_diffrn_reflns_limit_k_max 0
_diffrn_reflns_limit_k_min -5
_diffrn_reflns_limit_l_max 26
_diffrn_reflns_limit_l_min 0
_diffrn_reflns_number 4293
_diffrn_reflns_theta_full 27.5
_diffrn_reflns_theta_max 27.50
_diffrn_reflns_theta_min 3.0
_diffrn_standards_decay_% 2.78
_diffrn_standards_interval_count 150
_diffrn_standards_number 3
_exptl_absorpt_coefficient_mu 8.625
_exptl_absorpt_correction_T_max 0.999
_exptl_absorpt_correction_T_min 0.432
_exptl_absorpt_correction_type psi-scan
_exptl_absorpt_process_details '(North, Phillips & Mathews, 1968)'
_exptl_crystal_colour black
_exptl_crystal_density_diffrn 2.689
_exptl_crystal_density_method 'not measured'
_exptl_crystal_description block
_exptl_crystal_F_000 1158.00
_exptl_crystal_size_max 0.250
_exptl_crystal_size_mid 0.200
_exptl_crystal_size_min 0.200
_refine_diff_density_max 2.62
_refine_diff_density_min -3.13
_refine_ls_extinction_coef 0.0000
_refine_ls_extinction_expression Fc^*^=kFc[1+0.001xFc^2^\l^3^/sin(2\q)]^-1/4^
_refine_ls_extinction_method SHELXL
_refine_ls_goodness_of_fit_ref 1.046
_refine_ls_hydrogen_treatment noref
_refine_ls_number_parameters 186
_refine_ls_number_reflns 3668
_refine_ls_R_factor_gt 0.0442
_refine_ls_shift/su_max 0.0010
_refine_ls_structure_factor_coef Fsqd
_refine_ls_weighting_details 'w = 1/[\s^2^(Fo^2^) + (0.1000P)^2^+0.0000P] where P=(Fo^2^+2Fc^2^)/3'
_refine_ls_weighting_scheme calc
_refine_ls_wR_factor_ref 0.1313
_reflns_number_gt 2905
_reflns_number_total 3668
_reflns_threshold_expression >2.0sigma(I)
_cod_data_source_file nn700035t-file027.cif
_cod_data_source_block Cytidine_(Rigaku_Master_fo
_cod_original_sg_symbol_H-M 'P 2/c        '
_cod_original_formula_sum 'C26 H4 Cl F6 I4 Se4 '
_cod_database_code 4503886

loop_
_symmetry_equiv_pos_as_xyz
x,y,z
-x,y,1/2-z
-x,-y,-z
x,-y,1/2+z

loop_
_atom_site_label
_atom_site_type_symbol
_atom_site_fract_x
_atom_site_fract_y
_atom_site_fract_z
_atom_site_U_iso_or_equiv
_atom_site_adp_type
_atom_site_occupancy
_atom_site_symmetry_multiplicity
_atom_site_calc_flag
_atom_site_refinement_flags
I(1) I 0.64010(2) 0.3018(1) 0.24554(2) 0.0322(1) Uani 1.00 1 d .
I(2) I 0.81448(4) -0.8020(2) -0.10326(3) 0.0583(2) Uani 1.00 1 d .
Se(1) Se 0.51339(4) -0.1431(3) 0.39525(3) 0.0486(2) Uani 1.00 1 d .
Se(2) Se 0.61643(4) -0.1330(3) 0.54849(4) 0.0581(3) Uani 1.00 1 d .
Cl(1) Cl 0.5000 0.5564(7) 0.2500 0.0373(5) Uani 1.00 2 d S
F(1) F 0.9208(2) 0.061(1) 0.3063(2) 0.044(1) Uani 1.00 1 d .
F(2) F 0.7593(2) -0.259(1) 0.0974(2) 0.055(1) Uani 1.00 1 d .
F(3) F 0.9964(2) -0.454(1) 0.1382(2) 0.046(1) Uani 1.00 1 d .
C(1) C 0.5273(3) -0.060(2) 0.4887(3) 0.043(2) Uani 1.00 1 d .
C(2) C 0.6076(4) -0.246(3) 0.4130(4) 0.057(2) Uani 1.00 1 d .
C(3) C 0.6503(4) -0.243(3) 0.4775(4) 0.062(3) Uani 1.00 1 d .
C(4) C 0.9634(3) -0.203(2) 0.2261(3) 0.029(1) Uani 1.00 1 d .
C(5) C 0.9076(3) -0.083(2) 0.2450(3) 0.032(1) Uani 1.00 1 d .
C(6) C 0.8378(3) -0.093(2) 0.2029(3) 0.031(1) Uani 1.00 1 d .
C(7) C 0.8257(3) -0.241(2) 0.1392(4) 0.036(1) Uani 1.00 1 d .
C(8) C 0.8776(3) -0.360(2) 0.1157(3) 0.034(1) Uani 1.00 1 d .
C(9) C 0.9457(3) -0.335(2) 0.1595(4) 0.034(1) Uani 1.00 1 d .
C(10) C 0.7811(3) 0.038(2) 0.2228(3) 0.035(1) Uani 1.00 1 d .
C(11) C 0.7311(3) 0.143(2) 0.2349(4) 0.036(1) Uani 1.00 1 d .
C(12) C 0.8605(4) -0.508(2) 0.0482(4) 0.039(2) Uani 1.00 1 d .
C(13) C 0.8440(4) -0.620(2) -0.0074(4) 0.044(2) Uani 1.00 1 d .
H(1) H 0.6247 -0.2982 0.3759 0.0624 Uiso 1.00 1 calc .
H(2) H 0.6983 -0.3024 0.4875 0.0706 Uiso 1.00 1 calc .

loop_
_atom_site_aniso_label
_atom_site_aniso_U_11
_atom_site_aniso_U_22
_atom_site_aniso_U_33
_atom_site_aniso_U_12
_atom_site_aniso_U_13
_atom_site_aniso_U_23
I(1) 0.0245(2) 0.0378(3) 0.0339(2) 0.0022(2) 0.0090(2) -0.0041(2)
I(2) 0.0805(4) 0.0561(4) 0.0347(3) -0.0014(3) 0.0134(3) -0.0116(2)
Se(1) 0.0311(4) 0.0873(7) 0.0228(3) -0.0020(4) 0.0020(3) -0.0012(4)
Se(2) 0.0288(4) 0.1126(8) 0.0261(4) -0.0020(4) -0.0007(3) -0.0004(4)
Cl(1) 0.0262(9) 0.053(1) 0.033(1) 0.0000 0.0108(8) 0.0000
F(1) 0.031(2) 0.061(3) 0.038(2) -0.006(2) 0.008(2) -0.019(2)
F(2) 0.025(2) 0.089(4) 0.040(2) 0.006(2) -0.005(2) -0.013(2)
F(3) 0.031(2) 0.063(3) 0.041(2) 0.017(2) 0.011(2) -0.006(2)
C(1) 0.029(3) 0.069(5) 0.025(3) -0.014(3) 0.001(2) 0.000(3)
C(2) 0.035(4) 0.095(7) 0.040(4) 0.006(4) 0.012(3) -0.004(4)
C(3) 0.035(4) 0.113(9) 0.038(4) 0.005(5) 0.010(3) -0.002(5)
C(4) 0.020(3) 0.038(3) 0.026(3) -0.001(2) 0.002(2) 0.000(3)
C(5) 0.026(3) 0.037(3) 0.030(3) -0.004(3) 0.006(2) -0.006(3)
C(6) 0.023(3) 0.036(3) 0.034(3) 0.001(2) 0.009(2) -0.001(3)
C(7) 0.018(3) 0.047(4) 0.036(3) 0.002(3) -0.001(2) 0.001(3)
C(8) 0.030(3) 0.041(4) 0.027(3) 0.005(3) 0.004(2) 0.003(3)
C(9) 0.023(3) 0.045(4) 0.035(3) 0.007(3) 0.009(2) 0.000(3)
C(10) 0.026(3) 0.043(4) 0.034(3) 0.001(3) 0.006(2) -0.001(3)
C(11) 0.028(3) 0.039(4) 0.038(3) 0.003(3) 0.007(3) -0.006(3)
C(12) 0.033(3) 0.044(4) 0.036(4) 0.007(3) 0.004(3) 0.002(3)
C(13) 0.050(4) 0.050(4) 0.028(3) 0.008(3) 0.006(3) -0.005(3)

loop_
_atom_type_symbol
_atom_type_description
_atom_type_scat_dispersion_real
_atom_type_scat_dispersion_imag
_atom_type_scat_source
C C 0.003 0.002
;International Tables for Crystallography
(1992, Vol. C, Tables 4.2.6.8 and 6.1.1.4)
;
H H 0.000 0.000
;International Tables for Crystallography
(1992, Vol. C, Table 6.1.1.4)
;
Cl Cl 0.148 0.159
;International Tables for Crystallography
(1992, Vol. C, Tables 4.2.6.8 and 6.1.1.4)
;
Se Se -0.093 2.226
;International Tables for Crystallography
(1992, Vol. C, Tables 4.2.6.8 and 6.1.1.4)
;
F F 0.017 0.010
;International Tables for Crystallography
(1992, Vol. C, Tables 4.2.6.8 and 6.1.1.4)
;
I I -0.474 1.812
;International Tables for Crystallography
(1992, Vol. C, Tables 4.2.6.8 and 6.1.1.4)
;

loop_
_geom_angle_atom_site_label_1
_geom_angle_atom_site_label_2
_geom_angle_atom_site_label_3
_geom_angle
_geom_angle_site_symmetry_1
_geom_angle_site_symmetry_3
_geom_angle_publ_flag
C(1) Se(1) C(2) 91.9(3) . . yes
C(1) Se(2) C(3) 92.5(3) . . yes
Se(1) C(1) Se(2) 116.3(4) . . yes
Se(1) C(1) C(1) 121.4(6) . 3_656 yes
Se(2) C(1) C(1) 122.3(6) . 3_656 yes
Se(1) C(2) C(3) 119.2(8) . . yes
Se(1) C(2) H(1) 120.1 . . no
C(3) C(2) H(1) 120.7 . . no
Se(2) C(3) C(2) 120.0(7) . . yes
Se(2) C(3) H(2) 119.8 . . no
C(2) C(3) H(2) 120.2 . . no
C(4) C(4) C(5) 122.4(7) 2_755 . yes
C(4) C(4) C(9) 122.0(7) 2_755 . yes
C(5) C(4) C(9) 115.5(5) . . yes
F(1) C(5) C(4) 118.9(5) . . yes
F(1) C(5) C(6) 116.9(6) . . yes
C(4) C(5) C(6) 124.2(6) . . yes
C(5) C(6) C(7) 115.7(6) . . yes
C(5) C(6) C(10) 123.4(6) . . yes
C(7) C(6) C(10) 120.9(5) . . yes
F(2) C(7) C(6) 117.6(6) . . yes
F(2) C(7) C(8) 118.3(6) . . yes
C(6) C(7) C(8) 124.1(5) . . yes
C(7) C(8) C(9) 117.0(6) . . yes
C(7) C(8) C(12) 120.6(6) . . yes
C(9) C(8) C(12) 122.4(7) . . yes
F(3) C(9) C(4) 118.6(5) . . yes
F(3) C(9) C(8) 117.9(6) . . yes
C(4) C(9) C(8) 123.4(7) . . yes
C(6) C(10) C(11) 175.5(6) . . yes
I(1) C(11) C(10) 174.0(6) . . yes
C(8) C(12) C(13) 177.1(8) . . yes
I(2) C(13) C(12) 178.7(7) . . yes

loop_
_geom_bond_atom_site_label_1
_geom_bond_atom_site_label_2
_geom_bond_distance
_geom_bond_site_symmetry_2
_geom_bond_publ_flag
I(1) C(11) 2.022(8) . yes
I(2) C(13) 2.001(7) . yes
Se(1) C(1) 1.873(7) . yes
Se(1) C(2) 1.864(8) . yes
Se(2) C(1) 1.844(6) . yes
Se(2) C(3) 1.85(1) . yes
F(1) C(5) 1.331(8) . yes
F(2) C(7) 1.339(7) . yes
F(3) C(9) 1.327(9) . yes
C(1) C(1) 1.411(9) 3_656 yes
C(2) C(3) 1.32(1) . yes
C(2) H(1) 0.954 . no
C(3) H(2) 0.953 . no
C(4) C(4) 1.487(10) 2_755 yes
C(4) C(5) 1.392(10) . yes
C(4) C(9) 1.399(9) . yes
C(5) C(6) 1.394(8) . yes
C(6) C(7) 1.39(1) . yes
C(6) C(10) 1.44(1) . yes
C(7) C(8) 1.37(1) . yes
C(8) C(9) 1.382(8) . yes
C(8) C(12) 1.444(10) . yes
C(10) C(11) 1.19(1) . yes
C(12) C(13) 1.17(1) . yes

loop_
_geom_contact_atom_site_label_1
_geom_contact_atom_site_label_2
_geom_contact_distance
_geom_contact_site_symmetry_2
I(2) F(1) 3.418(5) 4_544
I(2) C(11) 3.487(7) 4_544
I(2) C(10) 3.539(7) 4_544
Se(1) Cl(1) 3.147(2) 1_545
Se(2) F(2) 3.161(5) 4_555
Cl(1) C(2) 3.441(8) 1_565
Cl(1) C(2) 3.441(8) 2_665
F(1) F(3) 2.600(6) 2_765
F(1) C(9) 3.546(8) 2_765
F(2) C(3) 3.392(11) 4_544
F(2) C(3) 3.402(10) 4_554

loop_
_geom_torsion_atom_site_label_1
_geom_torsion_atom_site_label_2
_geom_torsion_atom_site_label_3
_geom_torsion_atom_site_label_4
_geom_torsion
_geom_torsion_site_symmetry_2
_geom_torsion_site_symmetry_3
_geom_torsion_site_symmetry_4
_geom_torsion_publ_flag
Se(1) C(1) Se(2) C(3) 2.7(6) . . . yes
Se(1) C(1) C(1) Se(1) 180.0 . 3_656 3_656 yes
Se(1) C(1) C(1) Se(2) 1(1) . 3_656 3_656 yes
Se(1) C(2) C(3) Se(2) 0(1) . . . yes
Se(2) C(1) Se(1) C(2) -3.0(6) . . . yes
Se(2) C(1) C(1) Se(2) -180.0 . 3_656 3_656 yes
F(1) C(5) C(4) C(4) 5.1(9) . . 2_755 yes
F(1) C(5) C(4) C(9) -176.8(6) . . . yes
F(1) C(5) C(6) C(7) 179.4(6) . . . yes
F(1) C(5) C(6) C(10) 0(1) . . . yes
F(2) C(7) C(6) C(5) 179.3(7) . . . yes
F(2) C(7) C(6) C(10) 0(1) . . . yes
F(2) C(7) C(8) C(9) 179.3(7) . . . yes
F(2) C(7) C(8) C(12) -1(1) . . . yes
F(3) C(9) C(4) C(4) -2.0(9) . . 2_755 yes
F(3) C(9) C(4) C(5) 179.9(6) . . . yes
F(3) C(9) C(8) C(7) 178.9(7) . . . yes
F(3) C(9) C(8) C(12) 0(1) . . . yes
C(1) Se(1) C(2) C(3) 2(1) . . . yes
C(1) Se(2) C(3) C(2) -1(1) . . . yes
C(1) C(1) Se(1) C(2) -175(1) 3_656 3_656 3_656 yes
C(1) C(1) Se(2) C(3) 175(1) 3_656 3_656 3_656 yes
C(4) C(4) C(5) C(6) -176.6(6) 2_755 2_755 2_755 yes
C(4) C(4) C(9) C(8) 175.1(6) 2_755 2_755 2_755 yes
C(4) C(5) C(6) C(7) 1(1) . . . yes
C(4) C(5) C(6) C(10) -178.8(7) . . . yes
C(4) C(9) C(8) C(7) 1(1) . . . yes
C(4) C(9) C(8) C(12) -177.6(7) . . . yes
C(5) C(4) C(4) C(5) -130(1) . 2_755 2_755 yes
C(5) C(4) C(4) C(9) 51.6(5) . 2_755 2_755 yes
C(5) C(4) C(9) C(8) -3(1) . . . yes
C(5) C(6) C(7) C(8) -2(1) . . . yes
C(6) C(5) C(4) C(9) 1(1) . . . yes
C(6) C(7) C(8) C(9) 1(1) . . . yes
C(6) C(7) C(8) C(12) -179.4(7) . . . yes
C(8) C(7) C(6) C(10) 177.3(7) . . . yes
C(9) C(4) C(4) C(9) -126(1) . 2_755 2_755 yes
